data_2003693
loop_
_publ_author_name
'Fong, M. C.'
'Gable, R. W.'
'Schiesser, C. H.'

_publ_section_title
;
 3-Phenyl-1,3(4<i>H</i>)-benzoselenazine-2,4(3<i>H</i>)-dione
;
_journal_issue 7
_journal_name_full 'Acta Crystallographica Section C'
_journal_page_first 1333
_journal_page_last 1335
_journal_paper_doi 10.1107/S0108270194014563
_journal_volume 51
_journal_year 1995
_chemical_formula_sum 'C14 H9 N O2 Se'
_chemical_formula_weight 302.18
_space_group_IT_number 19
_symmetry_cell_setting orthorhombic
_symmetry_space_group_name_Hall 'P 2ac 2ab'
_symmetry_space_group_name_H-M 'P 21 21 21'
_atom_type_scat_source IntTabC
_cell_angle_alpha 90
_cell_angle_beta 90
_cell_angle_gamma 90
_cell_formula_units_Z 4
_cell_length_a 11.8054(10)
_cell_length_b 5.0922(10)
_cell_length_c 20.0693(13)
_cell_measurement_reflns_used 25
_cell_measurement_temperature 293(1)
_cell_measurement_theta_max 41.7
_cell_measurement_theta_min 26.6
_cell_volume 1206.5(3)
_diffrn_measurement_device 'Enraf-Nonius CAD-4 MachS'
_diffrn_measurement_method '\w/2\q '
_diffrn_radiation_type CuK\a
_diffrn_radiation_wavelength 1.54180
_diffrn_reflns_av_R_equivalents 0.0289
_diffrn_reflns_limit_h_max 14
_diffrn_reflns_limit_h_min -1
_diffrn_reflns_limit_k_max 6
_diffrn_reflns_limit_k_min -1
_diffrn_reflns_limit_l_max 25
_diffrn_reflns_limit_l_min -25
_diffrn_reflns_number 3810
_diffrn_reflns_theta_max 75.12
_diffrn_standards_decay_% 0
_diffrn_standards_interval_time 150
_diffrn_standards_number 3
_exptl_absorpt_coefficient_mu 4.159
_exptl_absorpt_correction_T_max 0.707
_exptl_absorpt_correction_T_min 0.305
_exptl_absorpt_correction_type 'analytical (indexed crystal faces)'
_exptl_crystal_colour colourless
_exptl_crystal_density_diffrn 1.664
_exptl_crystal_description needle
_exptl_crystal_size_max 0.67
_exptl_crystal_size_mid 0.16
_exptl_crystal_size_min 0.11
_refine_diff_density_max 0.657
_refine_diff_density_min -0.618
_refine_ls_extinction_coef 0.0021(4)
_refine_ls_extinction_method
;
F~c~^*^ = kF~c~[1 + 0.001\cF~c~^2^\l^3^/sin(2\q)]
;
_refine_ls_goodness_of_fit_obs 1.123
_refine_ls_number_parameters 173
_refine_ls_number_reflns 2487
_refine_ls_R_factor_obs 0.0333
_refine_ls_shift/esd_max -0.002
_refine_ls_structure_factor_coef Fsqd
_refine_ls_weighting_scheme
;
w = 1/[\s^2^(F~o~^2^) + (0.0552P)^2^ + 0.3368P]
where P = (F~o~^2^ + 2F~c~^2^)/3
;
_refine_ls_wR_factor_obs 0.0894
_reflns_number_observed 2427
_reflns_number_total 2487
_reflns_observed_criterion I>2\s(I)
_cod_data_source_file kh1013.cif
_cod_data_source_block kh1013a
_cod_database_code 2003693

loop_
_symmetry_equiv_pos_as_xyz
x,y,z
1/2-x,-y,1/2+z
-x,1/2+y,1/2-z
1/2+x,1/2-y,-z

loop_
_atom_site_label
_atom_site_fract_x
_atom_site_fract_y
_atom_site_fract_z
_atom_site_U_iso_or_equiv
Se 0.06024(3) 0.14766(6) 0.46713(2) 0.05003(14)
O(2) 0.2718(3) 0.3332(7) 0.4667(2) 0.0826(10)
O(4) 0.2456(2) -0.2530(5) 0.29945(13) 0.0557(6)
N 0.2541(2) 0.0236(5) 0.38612(13) 0.0437(6)
C(2) 0.2131(3) 0.1777(7) 0.4379(2) 0.0517(7)
C(4) 0.1948(3) -0.1547(6) 0.34559(13) 0.0408(6)
C(4a) 0.0754(3) -0.2231(5) 0.35889(14) 0.0400(6)
C(5) 0.0287(3) -0.4185(7) 0.3181(2) 0.0480(7)
C(6) -0.0822(3) -0.4979(8) 0.3254(2) 0.0559(8)
C(7) -0.1481(3) -0.3832(9) 0.3741(2) 0.0620(9)
C(8) -0.1049(3) -0.1913(7) 0.4150(2) 0.0546(8)
C(8a) 0.0071(3) -0.1112(6) 0.4074(2) 0.0422(6)
C(9) 0.3746(3) 0.0484(7) 0.3727(2) 0.0457(7)
C(10) 0.4136(3) 0.2365(8) 0.3283(2) 0.0597(9)
C(11) 0.5292(4) 0.2487(9) 0.3160(2) 0.0688(11)
C(12) 0.6029(3) 0.0849(8) 0.3475(2) 0.0643(10)
C(13) 0.5624(3) -0.1015(9) 0.3918(2) 0.0654(9)
C(14) 0.4479(3) -0.1194(7) 0.4042(2) 0.0570(8)
H(5) 0.0734(3) -0.4960(7) 0.2854(2) 0.062(12)
H(6) -0.1122(3) -0.6274(8) 0.2979(2) 0.061(11)
H(7) -0.2230(3) -0.4365(9) 0.3794(2) 0.14(3)
H(8) -0.1503(3) -0.1152(7) 0.4476(2) 0.077(14)
H(10) 0.3637(3) 0.3510(8) 0.3073(2) 0.067(13)
H(11) 0.5568(4) 0.3712(9) 0.2858(2) 0.11(2)
H(12) 0.6802(3) 0.0979(8) 0.3393(2) 0.11(2)
H(13) 0.6125(3) -0.2144(9) 0.4132(2) 0.08(2)
H(14) 0.4204(3) -0.2447(7) 0.4338(2) 0.072(13)

loop_
_geom_angle_atom_site_label_1
_geom_angle_atom_site_label_2
_geom_angle_atom_site_label_3
_geom_angle
_geom_angle_publ_flag
C(8a) Se C(2) 100.13(14) yes
C(2) N C(4) 128.6(3) yes
C(2) N C(9) 115.5(3) yes
C(4) N C(9) 115.9(3) yes
O(2) C(2) N 122.0(3) yes
O(2) C(2) Se 117.0(3) yes
N C(2) Se 121.0(2) yes
O(4) C(4) N 117.6(3) yes
O(4) C(4) C(4a) 120.9(3) yes
N C(4) C(4a) 121.5(2) yes
C(8a) C(4a) C(5) 118.2(3) yes
C(4a) C(8a) Se 122.6(2) yes
C(8) C(8a) Se 116.8(2) yes
C(14) C(9) C(10) 121.2(3) yes
C(14) C(9) N 118.6(3) yes
C(10) C(9) N 120.2(3) yes
C(8a) C(4a) C(4) 125.8(3) no
C(5) C(4a) C(4) 116.0(3) no
C(6) C(5) C(4a) 121.3(3) no
C(5) C(6) C(7) 119.2(3) no
C(8) C(7) C(6) 121.0(3) no
C(7) C(8) C(8a) 119.7(3) no
C(4a) C(8a) C(8) 120.6(3) no
C(9) C(10) C(11) 118.1(4) no
C(12) C(11) C(10) 121.3(4) no
C(11) C(12) C(13) 119.8(4) no
C(14) C(13) C(12) 120.0(4) no
C(9) C(14) C(13) 119.7(3) no
C(6) C(5) H(5) 119.3(2) no
C(4a) C(5) H(5) 119.3(2) no
C(5) C(6) H(6) 120.4(2) no
C(7) C(6) H(6) 120.4(2) no
C(8) C(7) H(7) 119.5(2) no
C(6) C(7) H(7) 119.5(2) no
C(7) C(8) H(8) 120.1(2) no
C(8a) C(8) H(8) 120.1(2) no
C(9) C(10) H(10) 121.0(2) no
C(11) C(10) H(10) 121.0(3) no
C(12) C(11) H(11) 119.4(3) no
C(10) C(11) H(11) 119.4(3) no
C(11) C(12) H(12) 120.1(3) no
C(13) C(12) H(12) 120.1(2) no
C(14) C(13) H(13) 120.0(2) no
C(12) C(13) H(13) 120.0(2) no
C(9) C(14) H(14) 120.2(2) no
C(13) C(14) H(14) 120.2(2) no

loop_
_geom_bond_atom_site_label_1
_geom_bond_atom_site_label_2
_geom_bond_distance
_geom_bond_publ_flag
Se C(8a) 1.889(3) yes
Se C(2) 1.903(3) yes
O(2) C(2) 1.200(4) yes
O(4) C(4) 1.211(4) yes
N C(2) 1.390(4) yes
N C(4) 1.406(4) yes
N C(9) 1.454(4) yes
C(4) C(4a) 1.476(4) yes
C(4a) C(8a) 1.387(4) no
C(4a) C(5) 1.402(4) no
C(5) C(6) 1.378(5) no
C(6) C(7) 1.379(5) no
C(7) C(8) 1.374(5) no
C(8) C(8a) 1.392(5) no
C(9) C(14) 1.370(5) no
C(9) C(10) 1.387(5) no
C(10) C(11) 1.388(6) no
C(11) C(12) 1.361(7) no
C(12) C(13) 1.386(6) no
C(13) C(14) 1.377(5) no
C(5) H(5) 0.93 no
C(6) H(6) 0.93 no
C(7) H(7) 0.93 no
C(8) H(8) 0.93 no
C(10) H(10) 0.93 no
C(11) H(11) 0.93 no
C(12) H(12) 0.93 no
C(13) H(13) 0.93 no
C(14) H(14) 0.93 no
